data_2210232
loop_
_publ_author_name
'Shu-Jiang Tu'
'Yan Zhang'
'Run-Hong Jia'

_publ_section_title 13-(4-Fluorophenyl)-12<i>H</i>-benzo[<i>f</i>]indeno[1,2-<i>b</i>]quinolin-12-one
_journal_coeditor_code GD2002
_journal_issue 9
_journal_name_full 'Acta Crystallographica Section E'
_journal_page_first o3930
_journal_page_last o3931
_journal_paper_doi 10.1107/S1600536806032442
_journal_volume 62
_journal_year 2006
_chemical_formula_iupac 'C26 H14 F N O'
_chemical_formula_moiety 'C26 H14 F N O'
_chemical_formula_sum 'C26 H14 F N O'
_chemical_formula_weight 375.38
_chemical_melting_point 573
_chemical_name_systematic
;
13-(4-fluorophenyl)-12H-benzo[f]indeno[1,2-b]quinolin-12-one
;
_space_group_IT_number 2
_symmetry_cell_setting triclinic
_symmetry_space_group_name_Hall '-P 1'
_symmetry_space_group_name_H-M 'P -1'
_atom_sites_solution_hydrogens geom
_atom_sites_solution_primary direct
_atom_sites_solution_secondary difmap
_cell_angle_alpha 79.132(4)
_cell_angle_beta 86.569(5)
_cell_angle_gamma 71.716(4)
_cell_formula_units_Z 2
_cell_length_a 7.908(2)
_cell_length_b 9.935(3)
_cell_length_c 12.188(3)
_cell_measurement_reflns_used 965
_cell_measurement_temperature 298(2)
_cell_measurement_theta_max 28.299
_cell_measurement_theta_min 2.195
_cell_volume 892.9(4)
_computing_cell_refinement SMART
_computing_data_collection 'SMART (Bruker, 1998)'
_computing_data_reduction 'SAINT (Bruker, 1999)'
_computing_molecular_graphics 'SHELXTL (Bruker, 1999)'
_computing_publication_material SHELXTL
_computing_structure_refinement 'SHELXL97 (Sheldrick, 1997)'
_computing_structure_solution 'SHELXS97 (Sheldrick, 1997)'
_diffrn_ambient_temperature 298(2)
_diffrn_measured_fraction_theta_full 0.984
_diffrn_measured_fraction_theta_max 0.984
_diffrn_measurement_device_type 'Bruker SMART CCD area-detector'
_diffrn_measurement_method '\f and \w'
_diffrn_radiation_monochromator graphite
_diffrn_radiation_source 'fine-focus sealed tube'
_diffrn_radiation_type MoK\a
_diffrn_radiation_wavelength 0.71073
_diffrn_reflns_av_R_equivalents 0.0218
_diffrn_reflns_av_sigmaI/netI 0.0676
_diffrn_reflns_limit_h_max 6
_diffrn_reflns_limit_h_min -9
_diffrn_reflns_limit_k_max 11
_diffrn_reflns_limit_k_min -11
_diffrn_reflns_limit_l_max 14
_diffrn_reflns_limit_l_min -12
_diffrn_reflns_number 4684
_diffrn_reflns_theta_full 25.01
_diffrn_reflns_theta_max 25.01
_diffrn_reflns_theta_min 2.19
_diffrn_standards_number 0
_exptl_absorpt_coefficient_mu 0.092
_exptl_absorpt_correction_T_max 0.9918
_exptl_absorpt_correction_T_min 0.9791
_exptl_absorpt_correction_type multi-scan
_exptl_absorpt_process_details '(SADABS; Sheldrick, 1996)'
_exptl_crystal_colour yellow
_exptl_crystal_density_diffrn 1.396
_exptl_crystal_density_method 'not measured'
_exptl_crystal_description block
_exptl_crystal_F_000 388
_exptl_crystal_size_max 0.23
_exptl_crystal_size_mid 0.12
_exptl_crystal_size_min 0.09
_refine_diff_density_max 0.251
_refine_diff_density_min -0.193
_refine_ls_extinction_method none
_refine_ls_goodness_of_fit_ref 1.037
_refine_ls_hydrogen_treatment constr
_refine_ls_matrix_type full
_refine_ls_number_parameters 262
_refine_ls_number_reflns 3102
_refine_ls_number_restraints 0
_refine_ls_restrained_S_all 1.037
_refine_ls_R_factor_all 0.1179
_refine_ls_R_factor_gt 0.0513
_refine_ls_shift/su_max 0.000
_refine_ls_shift/su_mean 0.000
_refine_ls_structure_factor_coef Fsqd
_refine_ls_weighting_details 'calc w=1/[\s^2^(Fo^2^)+(0.0557P)^2^+0.0462P] where P=(Fo^2^+2Fc^2^)/3'
_refine_ls_weighting_scheme calc
_refine_ls_wR_factor_gt 0.1151
_refine_ls_wR_factor_ref 0.1397
_reflns_number_gt 1615
_reflns_number_total 3102
_reflns_threshold_expression I>2\s(I)
_cod_data_source_file gd2002.cif
_cod_data_source_block I
_cod_depositor_comments
;
The following automatic conversions were performed:
'_symmetry_cell_setting' value 'Triclinic' changed to 'triclinic'
according to '/home/saulius/struct/CIF-dictionaries/cif_core.dic'
dictionary named 'cif_core.dic' version 2.4.1 from 2010-06-29.

Automatic conversion script
Id: cif_fix_enum 1527 2010-12-29 10:47:43Z saulius 

The following automatic conversions were performed:

'_symmetry_cell_setting' value 'Triclinic' changed to 'triclinic'
according to /home/saulius/struct/CIF-dictionaries/cif_core.dic
dictionary named 'cif_core.dic' version 2.4.1 from 2010-06-29.

Automatic conversion script
Id: cif_fix_values 1715 2011-07-08 13:25:40Z adriana 
;
_cod_original_cell_volume 892.8(4)
_cod_database_code 2210232
_cod_database_fobs_code 2210232

loop_
_symmetry_equiv_pos_as_xyz
'x, y, z'
'-x, -y, -z'

loop_
_atom_site_type_symbol
_atom_site_label
_atom_site_fract_x
_atom_site_fract_y
_atom_site_fract_z
_atom_site_U_iso_or_equiv
_atom_site_adp_type
_atom_site_calc_flag
_atom_site_refinement_flags
_atom_site_occupancy
F F1 0.3263(3) 0.6708(2) 0.45463(17) 0.0841(7) Uani d . 1
N N1 1.2107(3) 0.5659(3) 0.0226(2) 0.0412(6) Uani d . 1
O O1 0.6579(3) 0.8766(2) 0.12582(19) 0.0635(7) Uani d . 1
C C1 1.0663(4) 0.6763(3) 0.0226(2) 0.0378(7) Uani d . 1
C C2 1.0190(4) 0.8091(3) -0.0615(2) 0.0398(7) Uani d . 1
C C3 1.1082(4) 0.8493(3) -0.1566(2) 0.0478(8) Uani d . 1
H H3 1.2157 0.7880 -0.1773 0.057 Uiso calc R 1
C C4 1.0308(5) 0.9856(4) -0.2206(3) 0.0588(10) Uani d . 1
H H4 1.0880 1.0161 -0.2850 0.071 Uiso calc R 1
C C5 0.8696(5) 1.0762(4) -0.1894(3) 0.0625(10) Uani d . 1
H H5 0.8211 1.1666 -0.2331 0.075 Uiso calc R 1
C C6 0.7798(4) 1.0347(3) -0.0945(3) 0.0563(9) Uani d . 1
H H6 0.6713 1.0953 -0.0744 0.068 Uiso calc R 1
C C7 0.8567(4) 0.9003(3) -0.0303(3) 0.0439(8) Uani d . 1
C C8 0.7925(4) 0.8261(3) 0.0754(3) 0.0442(8) Uani d . 1
C C9 0.9314(3) 0.6824(3) 0.1046(2) 0.0364(7) Uani d . 1
C C10 0.9422(4) 0.5684(3) 0.1909(2) 0.0358(7) Uani d . 1
C C11 1.0991(3) 0.4453(3) 0.1963(2) 0.0336(7) Uani d . 1
C C12 1.1382(4) 0.3154(3) 0.2826(2) 0.0377(7) Uani d . 1
C C13 1.0287(4) 0.2926(3) 0.3759(2) 0.0443(8) Uani d . 1
H H13 0.9230 0.3645 0.3847 0.053 Uiso calc R 1
C C14 1.0731(4) 0.1685(3) 0.4536(3) 0.0510(9) Uani d . 1
H H14 0.9972 0.1579 0.5137 0.061 Uiso calc R 1
C C15 1.2293(4) 0.0580(3) 0.4444(3) 0.0552(9) Uani d . 1
H H15 1.2585 -0.0260 0.4977 0.066 Uiso calc R 1
C C16 1.3396(4) 0.0747(3) 0.3559(3) 0.0540(9) Uani d . 1
H H16 1.4449 0.0011 0.3496 0.065 Uiso calc R 1
C C17 1.2976(4) 0.2005(3) 0.2741(3) 0.0432(8) Uani d . 1
C C18 1.4154(4) 0.2127(3) 0.1830(3) 0.0510(9) Uani d . 1
H H18 1.5172 0.1357 0.1774 0.061 Uiso calc R 1
C C19 1.3839(4) 0.3328(3) 0.1044(3) 0.0465(8) Uani d . 1
H H19 1.4651 0.3383 0.0466 0.056 Uiso calc R 1
C C20 1.2272(4) 0.4513(3) 0.1091(2) 0.0383(7) Uani d . 1
C C21 0.7838(4) 0.5847(3) 0.2678(2) 0.0375(7) Uani d . 1
C C22 0.7730(4) 0.6493(3) 0.3605(3) 0.0499(9) Uani d . 1
H H22 0.8699 0.6739 0.3800 0.060 Uiso calc R 1
C C23 0.6188(5) 0.6776(3) 0.4243(3) 0.0553(9) Uani d . 1
H H23 0.6105 0.7211 0.4864 0.066 Uiso calc R 1
C C24 0.4801(4) 0.6397(3) 0.3931(3) 0.0534(10) Uani d . 1
C C25 0.4867(4) 0.5730(3) 0.3051(3) 0.0538(9) Uani d . 1
H H25 0.3903 0.5459 0.2882 0.065 Uiso calc R 1
C C26 0.6407(4) 0.5458(3) 0.2405(3) 0.0459(8) Uani d . 1
H H26 0.6473 0.5015 0.1790 0.055 Uiso calc R 1

loop_
_atom_site_aniso_label
_atom_site_aniso_U_11
_atom_site_aniso_U_22
_atom_site_aniso_U_33
_atom_site_aniso_U_12
_atom_site_aniso_U_13
_atom_site_aniso_U_23
F1 0.0627(13) 0.0835(15) 0.0837(16) -0.0039(11) 0.0424(12) -0.0055(12)
N1 0.0370(16) 0.0424(15) 0.0429(15) -0.0099(13) 0.0055(12) -0.0103(13)
O1 0.0482(15) 0.0572(15) 0.0734(17) -0.0021(12) 0.0122(13) -0.0111(13)
C1 0.0363(18) 0.0418(18) 0.0381(18) -0.0135(15) 0.0010(14) -0.0111(14)
C2 0.044(2) 0.0410(17) 0.0366(18) -0.0165(15) -0.0044(15) -0.0046(15)
C3 0.048(2) 0.052(2) 0.045(2) -0.0190(17) 0.0004(16) -0.0052(16)
C4 0.074(3) 0.064(2) 0.043(2) -0.032(2) -0.0037(18) -0.0007(18)
C5 0.072(3) 0.055(2) 0.059(2) -0.022(2) -0.022(2) 0.0073(19)
C6 0.050(2) 0.051(2) 0.067(2) -0.0113(17) -0.0089(19) -0.0093(19)
C7 0.0416(19) 0.0412(18) 0.049(2) -0.0124(16) -0.0053(15) -0.0072(16)
C8 0.0325(18) 0.0432(18) 0.057(2) -0.0065(15) -0.0003(16) -0.0169(16)
C9 0.0309(17) 0.0379(17) 0.0400(17) -0.0086(14) 0.0002(14) -0.0091(14)
C10 0.0318(17) 0.0393(17) 0.0395(18) -0.0117(14) 0.0016(14) -0.0142(15)
C11 0.0284(16) 0.0379(17) 0.0366(17) -0.0095(13) 0.0003(14) -0.0131(14)
C12 0.0385(18) 0.0392(17) 0.0384(18) -0.0146(15) -0.0018(14) -0.0091(14)
C13 0.0416(19) 0.0451(19) 0.0418(19) -0.0082(15) 0.0009(15) -0.0061(15)
C14 0.053(2) 0.053(2) 0.047(2) -0.0200(18) 0.0012(17) -0.0037(17)
C15 0.061(2) 0.049(2) 0.052(2) -0.0164(19) -0.0077(19) 0.0006(17)
C16 0.047(2) 0.0414(19) 0.069(2) -0.0080(16) -0.0059(18) -0.0057(18)
C17 0.0370(18) 0.0384(18) 0.053(2) -0.0095(15) 0.0005(16) -0.0091(16)
C18 0.0363(19) 0.0405(19) 0.071(2) -0.0034(15) 0.0066(17) -0.0131(18)
C19 0.0341(18) 0.0451(19) 0.057(2) -0.0067(15) 0.0089(15) -0.0136(17)
C20 0.0324(17) 0.0406(18) 0.0434(19) -0.0108(14) 0.0015(14) -0.0121(15)
C21 0.0355(18) 0.0373(16) 0.0378(18) -0.0083(14) 0.0039(14) -0.0080(14)
C22 0.050(2) 0.054(2) 0.051(2) -0.0177(17) 0.0076(17) -0.0186(17)
C23 0.065(2) 0.049(2) 0.046(2) -0.0084(18) 0.0160(19) -0.0159(16)
C24 0.040(2) 0.049(2) 0.054(2) 0.0002(17) 0.0231(18) 0.0011(17)
C25 0.038(2) 0.060(2) 0.060(2) -0.0134(17) 0.0057(18) -0.0051(19)
C26 0.0397(19) 0.054(2) 0.0455(19) -0.0157(16) 0.0042(16) -0.0125(16)

loop_
_atom_type_symbol
_atom_type_description
_atom_type_scat_dispersion_real
_atom_type_scat_dispersion_imag
_atom_type_scat_source
C C 0.0033 0.0016 'International Tables Vol C Tables 4.2.6.8 and 6.1.1.4'
H H 0.0000 0.0000 'International Tables Vol C Tables 4.2.6.8 and 6.1.1.4'
N N 0.0061 0.0033 'International Tables Vol C Tables 4.2.6.8 and 6.1.1.4'
O O 0.0106 0.0060 'International Tables Vol C Tables 4.2.6.8 and 6.1.1.4'
F F 0.0171 0.0103 'International Tables Vol C Tables 4.2.6.8 and 6.1.1.4'

loop_
_geom_angle_atom_site_label_1
_geom_angle_atom_site_label_2
_geom_angle_atom_site_label_3
_geom_angle
C1 N1 C20 116.3(2)
N1 C1 C9 123.9(3)
N1 C1 C2 125.9(3)
C9 C1 C2 110.1(2)
C3 C2 C7 121.5(3)
C3 C2 C1 130.4(3)
C7 C2 C1 108.1(3)
C2 C3 C4 117.5(3)
C2 C3 H3 121.2
C4 C3 H3 121.2
C5 C4 C3 120.9(3)
C5 C4 H4 119.6
C3 C4 H4 119.6
C6 C5 C4 121.4(3)
C6 C5 H5 119.3
C4 C5 H5 119.3
C5 C6 C7 118.0(3)
C5 C6 H6 121.0
C7 C6 H6 121.0
C6 C7 C2 120.8(3)
C6 C7 C8 130.3(3)
C2 C7 C8 109.0(3)
O1 C8 C9 128.6(3)
O1 C8 C7 125.8(3)
C9 C8 C7 105.6(2)
C10 C9 C1 121.3(3)
C10 C9 C8 131.5(3)
C1 C9 C8 107.2(2)
C9 C10 C11 117.3(2)
C9 C10 C21 115.9(2)
C11 C10 C21 126.8(2)
C20 C11 C10 116.5(2)
C20 C11 C12 117.7(2)
C10 C11 C12 125.8(2)
C13 C12 C17 115.8(3)
C13 C12 C11 125.2(3)
C17 C12 C11 119.0(3)
C14 C13 C12 122.3(3)
C14 C13 H13 118.9
C12 C13 H13 118.9
C13 C14 C15 121.1(3)
C13 C14 H14 119.4
C15 C14 H14 119.4
C16 C15 C14 118.9(3)
C16 C15 H15 120.5
C14 C15 H15 120.5
C15 C16 C17 121.5(3)
C15 C16 H16 119.3
C17 C16 H16 119.3
C16 C17 C18 119.6(3)
C16 C17 C12 120.4(3)
C18 C17 C12 120.1(3)
C19 C18 C17 121.8(3)
C19 C18 H18 119.1
C17 C18 H18 119.1
C18 C19 C20 120.5(3)
C18 C19 H19 119.7
C20 C19 H19 119.7
N1 C20 C19 114.3(3)
N1 C20 C11 124.7(3)
C19 C20 C11 120.9(3)
C26 C21 C22 119.4(3)
C26 C21 C10 119.4(3)
C22 C21 C10 120.9(3)
C21 C22 C23 120.5(3)
C21 C22 H22 119.7
C23 C22 H22 119.7
C24 C23 C22 118.0(3)
C24 C23 H23 121.0
C22 C23 H23 121.0
C25 C24 C23 123.4(3)
C25 C24 F1 118.7(3)
C23 C24 F1 117.9(3)
C24 C25 C26 118.6(3)
C24 C25 H25 120.7
C26 C25 H25 120.7
C21 C26 C25 120.0(3)
C21 C26 H26 120.0
C25 C26 H26 120.0

loop_
_geom_bond_atom_site_label_1
_geom_bond_atom_site_label_2
_geom_bond_distance
F1 C24 1.370(3)
N1 C1 1.312(3)
N1 C20 1.377(3)
O1 C8 1.210(3)
C1 C9 1.412(4)
C1 C2 1.469(4)
C2 C3 1.380(4)
C2 C7 1.398(4)
C3 C4 1.399(4)
C3 H3 0.9300
C4 C5 1.390(5)
C4 H4 0.9300
C5 C6 1.385(4)
C5 H5 0.9300
C6 C7 1.385(4)
C6 H6 0.9300
C7 C8 1.503(4)
C8 C9 1.498(4)
C9 C10 1.376(4)
C10 C11 1.438(4)
C10 C21 1.504(4)
C11 C20 1.430(4)
C11 C12 1.464(4)
C12 C13 1.416(4)
C12 C17 1.424(4)
C13 C14 1.367(4)
C13 H13 0.9300
C14 C15 1.386(4)
C14 H14 0.9300
C15 C16 1.365(4)
C15 H15 0.9300
C16 C17 1.406(4)
C16 H16 0.9300
C17 C18 1.419(4)
C18 C19 1.347(4)
C18 H18 0.9300
C19 C20 1.424(4)
C19 H19 0.9300
C21 C26 1.381(4)
C21 C22 1.386(4)
C22 C23 1.387(4)
C22 H22 0.9300
C23 C24 1.361(4)
C23 H23 0.9300
C24 C25 1.353(4)
C25 C26 1.391(4)
C25 H25 0.9300
C26 H26 0.9300

loop_
_cod_related_entry_id
_cod_related_entry_database
_cod_related_entry_code
1 ChemSpider 21127508
